data_1512576
loop_
_publ_author_name
'Yugandar, Somaraju'
'Misra, Nimesh C.'
'Parameshwarappa, Gangajji'
'Panda, Kausik'
'Ila, Hiriyakkanavar'

_publ_section_title
;
 Reaction of Cyclic \a-Oxoketene Dithioacetals with Methylene Isocyanides:
 A Novel Pyrrole Annulation--Ring-Expansion Domino Process
;
_journal_issue 20
_journal_name_full 'Organic Letters'
_journal_page_first 5250
_journal_paper_doi 10.1021/ol402469v
_journal_volume 15
_journal_year 2013
_chemical_formula_sum 'C20 H15 N O4 S2'
_chemical_formula_weight 397.45
_chemical_name_systematic
;
 ?
;
_space_group_IT_number 2
_symmetry_cell_setting triclinic
_symmetry_space_group_name_Hall '-P 1'
_symmetry_space_group_name_H-M 'P -1'
_atom_sites_solution_hydrogens geom
_atom_sites_solution_primary direct
_atom_sites_solution_secondary difmap
_audit_creation_method SHELXL-97
_cell_angle_alpha 88.357(2)
_cell_angle_beta 84.196(2)
_cell_angle_gamma 63.703(2)
_cell_formula_units_Z 2
_cell_length_a 7.7124(11)
_cell_length_b 8.5857(12)
_cell_length_c 14.714(2)
_cell_measurement_temperature 293(2)
_cell_volume 868.9(2)
_computing_structure_refinement 'SHELXL-97 (Sheldrick, 1997)'
_diffrn_ambient_temperature 293(2)
_diffrn_measured_fraction_theta_full 0.950
_diffrn_measured_fraction_theta_max 0.950
_diffrn_radiation_monochromator graphite
_diffrn_radiation_source 'fine-focus sealed tube'
_diffrn_radiation_type MoK\a
_diffrn_radiation_wavelength 0.71073
_diffrn_reflns_av_R_equivalents 0.0173
_diffrn_reflns_av_sigmaI/netI 0.0371
_diffrn_reflns_limit_h_max 10
_diffrn_reflns_limit_h_min -10
_diffrn_reflns_limit_k_max 11
_diffrn_reflns_limit_k_min -11
_diffrn_reflns_limit_l_max 8
_diffrn_reflns_limit_l_min -19
_diffrn_reflns_number 5775
_diffrn_reflns_theta_full 28.31
_diffrn_reflns_theta_max 28.31
_diffrn_reflns_theta_min 2.65
_exptl_absorpt_coefficient_mu 0.334
_exptl_absorpt_correction_T_max 0.9705
_exptl_absorpt_correction_T_min 0.9547
_exptl_crystal_density_diffrn 1.519
_exptl_crystal_density_method 'not measured'
_exptl_crystal_F_000 412
_exptl_crystal_size_max 0.14
_exptl_crystal_size_mid 0.11
_exptl_crystal_size_min 0.09
_refine_diff_density_max 1.042
_refine_diff_density_min -0.788
_refine_diff_density_rms 0.153
_refine_ls_extinction_method none
_refine_ls_goodness_of_fit_ref 1.210
_refine_ls_hydrogen_treatment mixed
_refine_ls_matrix_type full
_refine_ls_number_parameters 244
_refine_ls_number_reflns 4125
_refine_ls_number_restraints 0
_refine_ls_restrained_S_all 1.210
_refine_ls_R_factor_all 0.0815
_refine_ls_R_factor_gt 0.0564
_refine_ls_shift/su_max 0.000
_refine_ls_shift/su_mean 0.000
_refine_ls_structure_factor_coef Fsqd
_refine_ls_weighting_details 'calc w=1/[\s^2^(Fo^2^)+(0.0503P)^2^+3.4305P] where P=(Fo^2^+2Fc^2^)/3'
_refine_ls_weighting_scheme calc
_refine_ls_wR_factor_gt 0.1287
_refine_ls_wR_factor_ref 0.1909
_reflns_number_gt 3399
_reflns_number_total 4125
_reflns_threshold_expression >2sigma(I)
_cod_data_source_file ol402469v_si_002.cif
_cod_data_source_block 25mayem
_cod_depositor_comments
;
The following automatic conversions were performed:

'_symmetry_cell_setting' value 'Triclinic' changed to 'triclinic'
according to /home/saulius/struct/CIF-dictionaries/cif_core.dic
dictionary named 'cif_core.dic' version 2.4.2 from 2011-04-26.

Automatic conversion script
Id: cif_fix_values 1891 2012-01-12 08:04:46Z andrius 
;
_cod_original_cell_volume 868.8(2)
_cod_original_sg_symbol_H-M P-1
_cod_database_code 1512576

loop_
_symmetry_equiv_pos_as_xyz
'x, y, z'
'-x, -y, -z'

loop_
_atom_site_label
_atom_site_type_symbol
_atom_site_fract_x
_atom_site_fract_y
_atom_site_fract_z
_atom_site_U_iso_or_equiv
_atom_site_adp_type
_atom_site_occupancy
_atom_site_symmetry_multiplicity
_atom_site_calc_flag
_atom_site_refinement_flags
S1 S 0.40868(14) 0.58380(12) 0.27634(6) 0.0220(2) Uani 1 1 d .
S2 S 0.65333(14) 0.12454(12) 0.28597(6) 0.0202(2) Uani 1 1 d .
O1 O 0.4973(4) 0.7856(4) 0.09431(19) 0.0282(6) Uani 1 1 d .
O2 O 0.9767(4) 0.1598(4) -0.06486(19) 0.0278(6) Uani 1 1 d .
O3 O 0.4601(4) 0.1847(4) 0.32980(19) 0.0276(6) Uani 1 1 d .
O4 O 0.7562(4) -0.0487(4) 0.24932(18) 0.0260(6) Uani 1 1 d .
N1 N 0.7723(4) 0.1912(4) 0.1153(2) 0.0179(6) Uani 1 1 d .
H1 H 0.8385 0.0821 0.1027 0.021 Uiso 1 1 calc R
C1 C 0.6545(5) 0.2617(5) 0.1949(2) 0.0203(7) Uani 1 1 d .
C2 C 0.5702(5) 0.4406(5) 0.1906(2) 0.0181(7) Uani 1 1 d .
C3 C 0.6421(5) 0.4795(5) 0.1038(2) 0.0179(7) Uani 1 1 d .
C4 C 0.6085(5) 0.6441(5) 0.0599(2) 0.0197(7) Uani 1 1 d .
C5 C 0.7197(5) 0.6298(5) -0.0325(2) 0.0195(7) Uani 1 1 d .
C6 C 0.6985(5) 0.7802(5) -0.0765(3) 0.0220(7) Uani 1 1 d .
H6 H 0.6186 0.8873 -0.0483 0.026 Uiso 1 1 calc R
C7 C 0.7943(6) 0.7743(5) -0.1621(3) 0.0245(8) Uani 1 1 d .
H7 H 0.7772 0.8768 -0.1915 0.029 Uiso 1 1 calc R
C8 C 0.9162(6) 0.6144(5) -0.2040(3) 0.0232(8) Uani 1 1 d .
H8 H 0.9819 0.6099 -0.2612 0.028 Uiso 1 1 calc R
C9 C 0.9401(5) 0.4616(5) -0.1606(3) 0.0203(7) Uani 1 1 d .
H9 H 1.0211 0.3551 -0.1891 0.024 Uiso 1 1 calc R
C10 C 0.8435(5) 0.4669(5) -0.0745(2) 0.0180(7) Uani 1 1 d .
C11 C 0.8717(5) 0.3017(5) -0.0295(2) 0.0200(7) Uani 1 1 d .
C12 C 0.7665(5) 0.3213(4) 0.0607(2) 0.0172(7) Uani 1 1 d .
C13 C 0.5457(7) 0.6951(6) 0.3055(3) 0.0312(9) Uani 1 1 d .
H13A H 0.4723 0.7798 0.3529 0.047 Uiso 1 1 calc R
H13B H 0.5720 0.7522 0.2526 0.047 Uiso 1 1 calc R
H13C H 0.6662 0.6128 0.3265 0.047 Uiso 1 1 calc R
C14 C 0.7962(5) 0.1589(5) 0.3628(2) 0.0195(7) Uani 1 1 d .
C15 C 0.7055(6) 0.2797(5) 0.4333(3) 0.0228(8) Uani 1 1 d .
H15 H 0.5707 0.3387 0.4424 0.027 Uiso 1 1 calc R
C16 C 0.8195(6) 0.3110(5) 0.4901(3) 0.0233(8) Uani 1 1 d .
H16 H 0.7602 0.3918 0.5378 0.028 Uiso 1 1 calc R
C17 C 1.0219(6) 0.2233(5) 0.4769(3) 0.0260(8) Uani 1 1 d .
C18 C 1.1080(6) 0.1014(5) 0.4063(3) 0.0271(8) Uani 1 1 d .
H18 H 1.2428 0.0423 0.3972 0.033 Uiso 1 1 calc R
C19 C 0.9980(6) 0.0656(5) 0.3490(3) 0.0230(8) Uani 1 1 d .
H19 H 1.0569 -0.0182 0.3026 0.028 Uiso 1 1 calc R
C20 C 1.1448(7) 0.2616(6) 0.5377(3) 0.0362(10) Uani 1 1 d .
H20A H 1.0620 0.3483 0.5827 0.054 Uiso 1 1 calc R
H20B H 1.2254 0.3036 0.5015 0.054 Uiso 1 1 calc R
H20C H 1.2252 0.1573 0.5677 0.054 Uiso 1 1 calc R

loop_
_atom_site_aniso_label
_atom_site_aniso_U_11
_atom_site_aniso_U_22
_atom_site_aniso_U_33
_atom_site_aniso_U_23
_atom_site_aniso_U_13
_atom_site_aniso_U_12
S1 0.0217(4) 0.0229(5) 0.0197(4) -0.0030(3) 0.0026(3) -0.0091(4)
S2 0.0251(5) 0.0218(4) 0.0171(4) 0.0022(3) -0.0006(3) -0.0140(4)
O1 0.0351(16) 0.0196(13) 0.0227(14) 0.0002(11) 0.0051(12) -0.0071(12)
O2 0.0346(16) 0.0200(13) 0.0212(13) -0.0003(11) 0.0079(12) -0.0073(12)
O3 0.0222(13) 0.0388(16) 0.0250(14) 0.0039(12) 0.0004(11) -0.0171(13)
O4 0.0414(16) 0.0229(13) 0.0176(13) 0.0022(11) -0.0024(12) -0.0181(13)
N1 0.0237(15) 0.0153(13) 0.0159(14) -0.0004(11) 0.0007(12) -0.0103(12)
C1 0.0212(17) 0.0241(18) 0.0168(16) 0.0031(14) -0.0026(14) -0.0110(15)
C2 0.0153(15) 0.0182(16) 0.0179(16) 0.0011(13) -0.0016(13) -0.0048(13)
C3 0.0175(16) 0.0191(16) 0.0164(16) 0.0015(13) 0.0001(13) -0.0079(14)
C4 0.0233(17) 0.0183(16) 0.0159(16) 0.0001(13) -0.0027(14) -0.0075(14)
C5 0.0210(17) 0.0212(17) 0.0187(17) 0.0024(14) -0.0043(14) -0.0112(14)
C6 0.0214(17) 0.0181(17) 0.0264(19) 0.0024(14) -0.0033(15) -0.0087(14)
C7 0.0259(19) 0.0216(18) 0.0271(19) 0.0088(15) -0.0041(16) -0.0118(16)
C8 0.0268(19) 0.0265(19) 0.0174(17) 0.0032(14) -0.0009(14) -0.0133(16)
C9 0.0192(17) 0.0204(17) 0.0214(17) 0.0011(14) -0.0024(14) -0.0090(14)
C10 0.0171(16) 0.0174(16) 0.0188(16) 0.0007(13) -0.0032(13) -0.0068(13)
C11 0.0240(18) 0.0182(16) 0.0187(17) -0.0001(13) -0.0020(14) -0.0104(14)
C12 0.0215(17) 0.0154(15) 0.0146(16) 0.0008(13) -0.0039(13) -0.0078(14)
C13 0.037(2) 0.034(2) 0.026(2) -0.0151(17) 0.0031(17) -0.0186(19)
C14 0.0240(18) 0.0206(17) 0.0158(16) 0.0032(13) -0.0026(14) -0.0118(15)
C15 0.0228(18) 0.0223(18) 0.0184(17) 0.0010(14) 0.0002(14) -0.0059(15)
C16 0.030(2) 0.0223(18) 0.0162(17) 0.0019(14) -0.0005(15) -0.0113(16)
C17 0.032(2) 0.0274(19) 0.0259(19) 0.0097(16) -0.0103(16) -0.0182(17)
C18 0.0218(18) 0.0236(19) 0.034(2) 0.0083(16) 0.0008(16) -0.0097(16)
C19 0.0249(18) 0.0178(17) 0.0223(18) 0.0021(14) 0.0001(15) -0.0065(15)
C20 0.043(3) 0.040(2) 0.038(2) 0.015(2) -0.020(2) -0.028(2)

loop_
_atom_type_symbol
_atom_type_description
_atom_type_scat_dispersion_real
_atom_type_scat_dispersion_imag
_atom_type_scat_source
C C 0.0033 0.0016 'International Tables Vol C Tables 4.2.6.8 and 6.1.1.4'
H H 0.0000 0.0000 'International Tables Vol C Tables 4.2.6.8 and 6.1.1.4'
N N 0.0061 0.0033 'International Tables Vol C Tables 4.2.6.8 and 6.1.1.4'
O O 0.0106 0.0060 'International Tables Vol C Tables 4.2.6.8 and 6.1.1.4'
S S 0.1246 0.1234 'International Tables Vol C Tables 4.2.6.8 and 6.1.1.4'

loop_
_geom_angle_atom_site_label_1
_geom_angle_atom_site_label_2
_geom_angle_atom_site_label_3
_geom_angle
C2 S1 C13 100.58(18)
O3 S2 O4 120.44(18)
O3 S2 C1 109.51(18)
O4 S2 C1 105.73(17)
O3 S2 C14 107.93(17)
O4 S2 C14 108.86(18)
C1 S2 C14 103.02(17)
C12 N1 C1 108.7(3)
N1 C1 C2 109.5(3)
N1 C1 S2 119.5(3)
C2 C1 S2 130.6(3)
C1 C2 C3 105.8(3)
C1 C2 S1 125.3(3)
C3 C2 S1 128.9(3)
C12 C3 C2 106.9(3)
C12 C3 C4 121.0(3)
C2 C3 C4 132.1(3)
O1 C4 C3 123.1(3)
O1 C4 C5 121.1(3)
C3 C4 C5 115.8(3)
C6 C5 C10 119.6(3)
C6 C5 C4 118.7(3)
C10 C5 C4 121.7(3)
C5 C6 C7 121.0(4)
C6 C7 C8 119.7(3)
C9 C8 C7 120.2(4)
C8 C9 C10 120.3(3)
C9 C10 C5 119.2(3)
C9 C10 C11 119.3(3)
C5 C10 C11 121.5(3)
O2 C11 C12 122.4(3)
O2 C11 C10 122.5(3)
C12 C11 C10 115.0(3)
N1 C12 C3 109.1(3)
N1 C12 C11 125.9(3)
C3 C12 C11 125.0(3)
C15 C14 C19 121.9(4)
C15 C14 S2 119.4(3)
C19 C14 S2 118.7(3)
C16 C15 C14 118.7(4)
C15 C16 C17 121.1(4)
C18 C17 C16 118.8(4)
C18 C17 C20 120.6(4)
C16 C17 C20 120.6(4)
C19 C18 C17 121.6(4)
C18 C19 C14 118.0(4)

loop_
_geom_bond_atom_site_label_1
_geom_bond_atom_site_label_2
_geom_bond_distance
S1 C2 1.752(4)
S1 C13 1.796(4)
S2 O3 1.430(3)
S2 O4 1.431(3)
S2 C1 1.761(4)
S2 C14 1.771(4)
O1 C4 1.222(5)
O2 C11 1.219(4)
N1 C12 1.345(4)
N1 C1 1.378(5)
C1 C2 1.379(5)
C2 C3 1.430(5)
C3 C12 1.392(5)
C3 C4 1.463(5)
C4 C5 1.509(5)
C5 C6 1.379(5)
C5 C10 1.414(5)
C6 C7 1.385(5)
C7 C8 1.391(5)
C8 C9 1.387(5)
C9 C10 1.394(5)
C10 C11 1.483(5)
C11 C12 1.456(5)
C14 C15 1.383(5)
C14 C19 1.395(5)
C15 C16 1.383(5)
C16 C17 1.396(6)
C17 C18 1.387(6)
C17 C20 1.507(6)
C18 C19 1.384(6)

loop_
_geom_torsion_atom_site_label_1
_geom_torsion_atom_site_label_2
_geom_torsion_atom_site_label_3
_geom_torsion_atom_site_label_4
_geom_torsion
C12 N1 C1 C2 0.6(4)
C12 N1 C1 S2 -172.6(3)
O3 S2 C1 N1 -142.4(3)
O4 S2 C1 N1 -11.3(3)
C14 S2 C1 N1 102.9(3)
O3 S2 C1 C2 46.0(4)
O4 S2 C1 C2 177.1(4)
C14 S2 C1 C2 -68.7(4)
N1 C1 C2 C3 -0.3(4)
S2 C1 C2 C3 172.0(3)
N1 C1 C2 S1 179.7(3)
S2 C1 C2 S1 -8.1(5)
C13 S1 C2 C1 117.5(4)
C13 S1 C2 C3 -62.7(4)
C1 C2 C3 C12 -0.2(4)
S1 C2 C3 C12 179.9(3)
C1 C2 C3 C4 -179.3(4)
S1 C2 C3 C4 0.8(6)
C12 C3 C4 O1 178.3(4)
C2 C3 C4 O1 -2.7(6)
C12 C3 C4 C5 -1.3(5)
C2 C3 C4 C5 177.7(4)
O1 C4 C5 C6 2.1(5)
C3 C4 C5 C6 -178.3(3)
O1 C4 C5 C10 -177.7(4)
C3 C4 C5 C10 1.9(5)
C10 C5 C6 C7 1.0(6)
C4 C5 C6 C7 -178.7(3)
C5 C6 C7 C8 -1.0(6)
C6 C7 C8 C9 0.7(6)
C7 C8 C9 C10 -0.5(6)
C8 C9 C10 C5 0.5(5)
C8 C9 C10 C11 -179.9(3)
C6 C5 C10 C9 -0.8(5)
C4 C5 C10 C9 179.0(3)
C6 C5 C10 C11 179.6(3)
C4 C5 C10 C11 -0.6(5)
C9 C10 C11 O2 -0.1(6)
C5 C10 C11 O2 179.5(4)
C9 C10 C11 C12 179.2(3)
C5 C10 C11 C12 -1.2(5)
C1 N1 C12 C3 -0.7(4)
C1 N1 C12 C11 179.7(3)
C2 C3 C12 N1 0.6(4)
C4 C3 C12 N1 179.8(3)
C2 C3 C12 C11 -179.8(3)
C4 C3 C12 C11 -0.6(6)
O2 C11 C12 N1 0.8(6)
C10 C11 C12 N1 -178.5(3)
O2 C11 C12 C3 -178.8(4)
C10 C11 C12 C3 1.9(5)
O3 S2 C14 C15 -20.9(4)
O4 S2 C14 C15 -153.2(3)
C1 S2 C14 C15 94.9(3)
O3 S2 C14 C19 160.5(3)
O4 S2 C14 C19 28.2(3)
C1 S2 C14 C19 -83.7(3)
C19 C14 C15 C16 1.6(6)
S2 C14 C15 C16 -177.0(3)
C14 C15 C16 C17 0.1(6)
C15 C16 C17 C18 -0.9(6)
C15 C16 C17 C20 178.5(4)
C16 C17 C18 C19 0.1(6)
C20 C17 C18 C19 -179.2(4)
C17 C18 C19 C14 1.4(6)
C15 C14 C19 C18 -2.3(6)
S2 C14 C19 C18 176.2(3)
